data_4509814
loop_
_publ_author_name
'Coles, S. J.'
'Gelbrich, T.'
'Griesser, U. J.'
'Hursthouse, M. B.'
'Pitak, M.'
'Threlfall, T.'

_publ_section_title
;
 The Elusive High Temperature Solid-State Structure ofd,l-Norleucine
;
_journal_issue 11
_journal_name_full 'Crystal Growth &amp; Design'
_journal_page_first 4610
_journal_paper_doi 10.1021/cg901045t
_journal_volume 9
_journal_year 2009
_chemical_formula_moiety 'C6 H13 N O2'
_chemical_formula_sum 'C6 H13 N O2'
_chemical_formula_weight 131.17
_chemical_name_systematic
;
 ?
;
_space_group_IT_number 15
_symmetry_cell_setting monoclinic
_symmetry_space_group_name_Hall '-C 2yc'
_symmetry_space_group_name_H-M 'C 1 2/c 1'
_atom_sites_solution_hydrogens geom
_atom_sites_solution_primary direct
_atom_sites_solution_secondary difmap
_audit_creation_method SHELXL-97
_cell_angle_alpha 90.00
_cell_angle_beta 91.870(2)
_cell_angle_gamma 90.00
_cell_formula_units_Z 8
_cell_length_a 31.2955(9)
_cell_length_b 4.72660(10)
_cell_length_c 9.8803(3)
_cell_measurement_reflns_used 1196
_cell_measurement_temperature 198(2)
_cell_measurement_theta_max 23.257
_cell_measurement_theta_min 0.998
_cell_volume 1460.73(7)
_computing_cell_refinement 'DENZO, COLLECT'
_computing_data_collection 'COLLECT (Hooft, R.W.W., 1998)'
_computing_data_reduction 'DENZO, COLLECT'
_computing_molecular_graphics 'PLATON (Spek, 1990)'
_computing_structure_refinement 'SHELXL-97 (Sheldrick, 1997)'
_computing_structure_solution 'SHELXS-97 (Sheldrick, 1997)'
_diffrn_ambient_temperature 198(2)
_diffrn_detector_area_resol_mean 9.091
_diffrn_measured_fraction_theta_full 0.980
_diffrn_measured_fraction_theta_max 0.980
_diffrn_measurement_device_type 'Bruker-Nonius KappaCCD Area Detector'
_diffrn_measurement_method '\f and \w scans'
_diffrn_radiation_monochromator '10cm confocal mirrors'
_diffrn_radiation_source 'Bruker-Nonius FR591 rotating anode'
_diffrn_radiation_type MoK\a
_diffrn_radiation_wavelength 0.71073
_diffrn_reflns_av_R_equivalents 0.0328
_diffrn_reflns_av_sigmaI/netI 0.0191
_diffrn_reflns_limit_h_max 34
_diffrn_reflns_limit_h_min -34
_diffrn_reflns_limit_k_max 5
_diffrn_reflns_limit_k_min -5
_diffrn_reflns_limit_l_max 10
_diffrn_reflns_limit_l_min -11
_diffrn_reflns_number 10112
_diffrn_reflns_theta_full 23.40
_diffrn_reflns_theta_max 23.40
_diffrn_reflns_theta_min 3.91
_exptl_absorpt_coefficient_mu 0.089
_exptl_absorpt_correction_T_max 0.9965
_exptl_absorpt_correction_T_min 0.9808
_exptl_absorpt_correction_type multi-scan
_exptl_absorpt_process_details 'SADABS V2.10 (Sheldrick, G.M., 2003)'
_exptl_crystal_colour colourless
_exptl_crystal_density_diffrn 1.193
_exptl_crystal_density_method 'not measured'
_exptl_crystal_description slab
_exptl_crystal_F_000 576
_exptl_crystal_size_max 0.22
_exptl_crystal_size_mid 0.18
_exptl_crystal_size_min 0.04
_refine_diff_density_max 0.612
_refine_diff_density_min -0.264
_refine_diff_density_rms 0.060
_refine_ls_extinction_coef 0.015(4)
_refine_ls_extinction_expression Fc^*^=kFc[1+0.001xFc^2^\l^3^/sin(2\q)]^-1/4^
_refine_ls_extinction_method SHELXL
_refine_ls_goodness_of_fit_ref 1.047
_refine_ls_hydrogen_treatment constr
_refine_ls_matrix_type full
_refine_ls_number_parameters 85
_refine_ls_number_reflns 1052
_refine_ls_number_restraints 0
_refine_ls_restrained_S_all 1.047
_refine_ls_R_factor_all 0.0475
_refine_ls_R_factor_gt 0.0449
_refine_ls_shift/su_max 0.000
_refine_ls_shift/su_mean 0.000
_refine_ls_structure_factor_coef Fsqd
_refine_ls_weighting_details 'calc w=1/[\s^2^(Fo^2^)+(0.0820P)^2^+1.0411P] where P=(Fo^2^+2Fc^2^)/3'
_refine_ls_weighting_scheme calc
_refine_ls_wR_factor_gt 0.1188
_refine_ls_wR_factor_ref 0.1226
_reflns_number_gt 978
_reflns_number_total 1052
_reflns_threshold_expression >2\s(I)
_cod_data_source_file cg901045tsup2.cif
_cod_data_source_block beta198_c2c
_cod_depositor_comments
;
The following automatic conversions were performed:

'_symmetry_cell_setting' value 'Monoclinic' changed to 'monoclinic'
according to /home/saulius/struct/CIF-dictionaries/cif_core.dic
dictionary named 'cif_core.dic' version 2.4.2 from 2011-04-26.

Automatic conversion script
Id: cif_fix_values 1891 2012-01-12 08:04:46Z andrius 
;
_cod_original_sg_symbol_H-M C2/c
_cod_database_code 4509814

loop_
_symmetry_equiv_pos_as_xyz
'x, y, z'
'-x, y, -z+1/2'
'x+1/2, y+1/2, z'
'-x+1/2, y+1/2, -z+1/2'
'-x, -y, -z'
'x, -y, z-1/2'
'-x+1/2, -y+1/2, -z'
'x+1/2, -y+1/2, z-1/2'

loop_
_atom_site_label
_atom_site_type_symbol
_atom_site_fract_x
_atom_site_fract_y
_atom_site_fract_z
_atom_site_U_iso_or_equiv
_atom_site_adp_type
_atom_site_occupancy
_atom_site_symmetry_multiplicity
_atom_site_calc_flag
_atom_site_refinement_flags
C1 C 0.30554(4) 0.1338(3) 0.16656(15) 0.0192(4) Uani 1 1 d .
C2 C 0.32563(5) 0.3097(3) 0.28128(14) 0.0196(4) Uani 1 1 d .
H2 H 0.3281 0.5108 0.2511 0.024 Uiso 1 1 calc R
C3 C 0.37009(5) 0.1946(3) 0.31767(15) 0.0246(5) Uani 1 1 d .
H3A H 0.3677 -0.0121 0.3320 0.029 Uiso 1 1 calc R
H3B H 0.3885 0.2242 0.2392 0.029 Uiso 1 1 calc R
C4 C 0.39237(5) 0.3233(4) 0.44214(16) 0.0302(5) Uani 1 1 d .
H4A H 0.3943 0.5308 0.4299 0.036 Uiso 1 1 calc R
H4B H 0.3749 0.2873 0.5220 0.036 Uiso 1 1 calc R
C5 C 0.43681(6) 0.2064(4) 0.4693(2) 0.0393(5) Uani 1 1 d .
H5A H 0.4550 0.2583 0.3931 0.047 Uiso 1 1 calc R
H5B H 0.4352 -0.0027 0.4727 0.047 Uiso 1 1 calc R
C6 C 0.45777(6) 0.3125(5) 0.6001(2) 0.0508(6) Uani 1 1 d .
H6A H 0.4595 0.5195 0.5979 0.076 Uiso 1 1 calc R
H6B H 0.4866 0.2332 0.6104 0.076 Uiso 1 1 calc R
H6C H 0.4408 0.2535 0.6767 0.076 Uiso 1 1 calc R
N1 N 0.29773(4) 0.2960(3) 0.40007(12) 0.0203(4) Uani 1 1 d .
H1A H 0.3003 0.1228 0.4397 0.030 Uiso 1 1 calc R
H1B H 0.2701 0.3246 0.3723 0.030 Uiso 1 1 calc R
H1C H 0.3058 0.4322 0.4609 0.030 Uiso 1 1 calc R
O1 O 0.28400(3) -0.0762(2) 0.19910(10) 0.0248(4) Uani 1 1 d .
O2 O 0.31427(4) 0.2060(2) 0.04740(10) 0.0284(4) Uani 1 1 d .

loop_
_atom_site_aniso_label
_atom_site_aniso_U_11
_atom_site_aniso_U_22
_atom_site_aniso_U_33
_atom_site_aniso_U_23
_atom_site_aniso_U_13
_atom_site_aniso_U_12
C1 0.0222(8) 0.0165(8) 0.0187(8) 0.0001(6) -0.0020(6) 0.0036(6)
C2 0.0236(9) 0.0195(8) 0.0156(8) 0.0019(6) 0.0000(6) -0.0001(6)
C3 0.0214(9) 0.0286(9) 0.0235(9) -0.0020(7) -0.0007(6) -0.0016(7)
C4 0.0265(9) 0.0336(10) 0.0301(10) -0.0030(7) -0.0067(7) -0.0004(7)
C5 0.0268(10) 0.0477(12) 0.0425(11) -0.0040(9) -0.0098(8) 0.0031(8)
C6 0.0331(11) 0.0710(15) 0.0471(13) -0.0005(10) -0.0169(9) -0.0002(10)
N1 0.0228(7) 0.0229(8) 0.0150(7) -0.0015(5) -0.0022(5) 0.0021(5)
O1 0.0288(7) 0.0220(7) 0.0236(7) -0.0008(4) -0.0021(4) -0.0046(5)
O2 0.0444(8) 0.0263(7) 0.0143(7) 0.0008(4) 0.0006(5) -0.0015(5)

loop_
_atom_type_symbol
_atom_type_description
_atom_type_scat_dispersion_real
_atom_type_scat_dispersion_imag
_atom_type_scat_source
C C 0.0033 0.0016 'International Tables Vol C Tables 4.2.6.8 and 6.1.1.4'
H H 0.0000 0.0000 'International Tables Vol C Tables 4.2.6.8 and 6.1.1.4'
N N 0.0061 0.0033 'International Tables Vol C Tables 4.2.6.8 and 6.1.1.4'
O O 0.0106 0.0060 'International Tables Vol C Tables 4.2.6.8 and 6.1.1.4'

loop_
_geom_angle_atom_site_label_1
_geom_angle_atom_site_label_2
_geom_angle_atom_site_label_3
_geom_angle
O1 C1 O2 126.11(14)
O1 C1 C2 117.09(13)
O2 C1 C2 116.68(13)
N1 C2 C1 108.94(12)
N1 C2 C3 110.66(12)
C1 C2 C3 109.34(12)
N1 C2 H2 109.3
C1 C2 H2 109.3
C3 C2 H2 109.3
C4 C3 C2 115.99(13)
C4 C3 H3A 108.3
C2 C3 H3A 108.3
C4 C3 H3B 108.3
C2 C3 H3B 108.3
H3A C3 H3B 107.4
C5 C4 C3 113.07(14)
C5 C4 H4A 109.0
C3 C4 H4A 109.0
C5 C4 H4B 109.0
C3 C4 H4B 109.0
H4A C4 H4B 107.8
C4 C5 C6 113.60(16)
C4 C5 H5A 108.8
C6 C5 H5A 108.8
C4 C5 H5B 108.8
C6 C5 H5B 108.8
H5A C5 H5B 107.7
C5 C6 H6A 109.5
C5 C6 H6B 109.5
H6A C6 H6B 109.5
C5 C6 H6C 109.5
H6A C6 H6C 109.5
H6B C6 H6C 109.5
C2 N1 H1A 109.5
C2 N1 H1B 109.5
H1A N1 H1B 109.5
C2 N1 H1C 109.5
H1A N1 H1C 109.5
H1B N1 H1C 109.5

loop_
_geom_bond_atom_site_label_1
_geom_bond_atom_site_label_2
_geom_bond_distance
C1 O1 1.2481(18)
C1 O2 1.2641(18)
C1 C2 1.525(2)
C2 N1 1.4870(18)
C2 C3 1.526(2)
C2 H2 1.0000
C3 C4 1.521(2)
C3 H3A 0.9900
C3 H3B 0.9900
C4 C5 1.513(2)
C4 H4A 0.9900
C4 H4B 0.9900
C5 C6 1.516(3)
C5 H5A 0.9900
C5 H5B 0.9900
C6 H6A 0.9800
C6 H6B 0.9800
C6 H6C 0.9800
N1 H1A 0.9100
N1 H1B 0.9100
N1 H1C 0.9100

loop_
_geom_hbond_atom_site_label_D
_geom_hbond_atom_site_label_H
_geom_hbond_atom_site_label_A
_geom_hbond_distance_DH
_geom_hbond_distance_HA
_geom_hbond_distance_DA
_geom_hbond_angle_DHA
_geom_hbond_site_symmetry_A
N1 H1A O2 0.91 1.93 2.8226(16) 168.3 6_556
N1 H1A O1 0.91 2.64 3.1742(16) 118.4 6_556
N1 H1B O1 0.91 1.87 2.7755(15) 172.2 4
N1 H1C O2 0.91 1.93 2.8068(15) 162.1 6_566

loop_
_geom_torsion_atom_site_label_1
_geom_torsion_atom_site_label_2
_geom_torsion_atom_site_label_3
_geom_torsion_atom_site_label_4
_geom_torsion
O1 C1 C2 N1 -30.99(16)
O2 C1 C2 N1 152.76(13)
O1 C1 C2 C3 90.07(15)
O2 C1 C2 C3 -86.19(15)
N1 C2 C3 C4 -52.67(18)
C1 C2 C3 C4 -172.68(13)
C2 C3 C4 C5 -178.06(14)
C3 C4 C5 C6 -174.64(16)
